data_4037983
loop_
_publ_author_name
'Wu, Jing'
'Zhang, Jinzhu'
'Soto-Acosta, Ruben'
'Mao, Lili'
'Lian, Jiahui'
'Chen, Kenny'
'Pillon, Guy'
'Zhang, Guoqi'
'Geraghty, Robert J.'
'Zheng, Shengping'

_publ_section_title
;
 One-pot Synthesis of 1-Hydroxyacridones from para-Quinols and
 ortho-Methoxycarbonylaryl Isocyanates.
;
_journal_name_full 'The Journal of organic chemistry'
_journal_paper_doi 10.1021/acs.joc.9b03307
_journal_year 2020
_chemical_formula_sum 'C15 H11 N O5'
_chemical_formula_weight 285.25
_space_group_IT_number 14
_space_group_name_Hall '-P 2ybc'
_space_group_name_H-M_alt 'P 1 21/c 1'
_symmetry_cell_setting monoclinic
_symmetry_space_group_name_H-M 'P 1 21/c 1'
_atom_sites_solution_hydrogens geom
_atom_sites_solution_primary direct
_atom_sites_solution_secondary difmap
_audit_creation_method SHELXL-97
_cell_angle_alpha 90.00
_cell_angle_beta 95.0523(11)
_cell_angle_gamma 90.00
_cell_formula_units_Z 4
_cell_length_a 8.4148(6)
_cell_length_b 10.2824(8)
_cell_length_c 14.1780(11)
_cell_measurement_reflns_used 9409
_cell_measurement_temperature 100(2)
_cell_measurement_theta_max 28.29
_cell_measurement_theta_min 2.43
_cell_volume 1221.98(16)
_computing_cell_refinement 'Bruker SAINT'
_computing_data_collection 'Bruker APEX2'
_computing_data_reduction 'Bruker SAINT'
_computing_molecular_graphics 'Bruker SHELXTL'
_computing_publication_material 'Bruker SHELXTL'
_computing_structure_refinement 'SHELXL-97 (Sheldrick, 2008)'
_computing_structure_solution 'SHELXS-97 (Sheldrick, 2008)'
_diffrn_ambient_temperature 100(2)
_diffrn_measured_fraction_theta_full 0.999
_diffrn_measured_fraction_theta_max 0.999
_diffrn_measurement_device_type 'Bruker APEX-II CCD'
_diffrn_measurement_method '\f and \w scans'
_diffrn_radiation_monochromator graphite
_diffrn_radiation_source 'fine-focus sealed tube'
_diffrn_radiation_type MoK\a
_diffrn_radiation_wavelength 0.71073
_diffrn_reflns_av_R_equivalents 0.0210
_diffrn_reflns_av_sigmaI/netI 0.0106
_diffrn_reflns_limit_h_max 11
_diffrn_reflns_limit_h_min -11
_diffrn_reflns_limit_k_max 13
_diffrn_reflns_limit_k_min -13
_diffrn_reflns_limit_l_max 18
_diffrn_reflns_limit_l_min -18
_diffrn_reflns_number 25021
_diffrn_reflns_theta_full 28.31
_diffrn_reflns_theta_max 28.31
_diffrn_reflns_theta_min 2.43
_exptl_absorpt_coefficient_mu 0.118
_exptl_absorpt_correction_T_max 0.9520
_exptl_absorpt_correction_T_min 0.9389
_exptl_absorpt_correction_type multi-scan
_exptl_absorpt_process_details SADABS
_exptl_crystal_colour colourless
_exptl_crystal_density_diffrn 1.550
_exptl_crystal_density_method 'not measured'
_exptl_crystal_description block
_exptl_crystal_F_000 592
_exptl_crystal_size_max 0.54
_exptl_crystal_size_mid 0.45
_exptl_crystal_size_min 0.42
_refine_diff_density_max 0.436
_refine_diff_density_min -0.265
_refine_diff_density_rms 0.059
_refine_ls_extinction_method none
_refine_ls_goodness_of_fit_ref 1.070
_refine_ls_hydrogen_treatment mixed
_refine_ls_matrix_type full
_refine_ls_number_parameters 194
_refine_ls_number_reflns 3042
_refine_ls_number_restraints 1
_refine_ls_restrained_S_all 1.070
_refine_ls_R_factor_all 0.0391
_refine_ls_R_factor_gt 0.0381
_refine_ls_shift/su_max 0.000
_refine_ls_shift/su_mean 0.000
_refine_ls_structure_factor_coef Fsqd
_refine_ls_weighting_details 'calc w=1/[\s^2^(Fo^2^)+(0.0472P)^2^+0.7305P] where P=(Fo^2^+2Fc^2^)/3'
_refine_ls_weighting_scheme calc
_refine_ls_wR_factor_gt 0.0976
_refine_ls_wR_factor_ref 0.0982
_reflns_number_gt 2933
_reflns_number_total 3042
_reflns_threshold_expression >2sigma(I)
_cod_data_source_file jo9b03307_si_004.cif
_cod_data_source_block 14spz1h
_cod_depositor_comments
;
The following automatic conversions were performed:

data item '_symmetry_cell_setting' value 'Monoclinic' was changed to
'monoclinic' in accordance with the
/home/data/users/saulius/crontab/automatic-downloads/rss-feeds/ACS/lib/dictionaries/cif_core.dic
dictionary named 'cif_core.dic' version 2.4.2 last updated on
2011-04-26.

Automatic conversion script
Id: cif_fix_values 7556 2019-12-06 15:28:31Z antanas 
;
_cod_original_sg_symbol_H-M 'P 21/c'
_cod_database_code 4037983

loop_
_symmetry_equiv_pos_as_xyz
'x, y, z'
'-x, y+1/2, -z+1/2'
'-x, -y, -z'
'x, -y-1/2, z-1/2'

loop_
_atom_site_label
_atom_site_type_symbol
_atom_site_fract_x
_atom_site_fract_y
_atom_site_fract_z
_atom_site_U_iso_or_equiv
_atom_site_adp_type
_atom_site_occupancy
_atom_site_symmetry_multiplicity
_atom_site_calc_flag
_atom_site_refinement_flags
_atom_site_disorder_assembly
_atom_site_disorder_group
O1 O 0.04046(9) 0.36004(8) 0.49925(6) 0.01517(18) Uani 1 1 d . . .
O2 O -0.14405(9) 0.22458(9) 0.43032(6) 0.01885(19) Uani 1 1 d . . .
O3 O 0.54575(9) 0.27098(8) 0.47910(6) 0.01668(18) Uani 1 1 d D . .
H3O H 0.6279(14) 0.2382(15) 0.4602(11) 0.020 Uiso 1 1 d D . .
O4 O 0.41439(11) 0.25375(9) 0.25913(6) 0.0222(2) Uani 1 1 d . . .
O5 O 0.56174(10) 0.03061(9) 0.39799(7) 0.02061(19) Uani 1 1 d . . .
N1 N 0.12672(10) 0.17790(9) 0.43686(7) 0.01284(19) Uani 1 1 d . . .
C1 C -0.00589(13) 0.24969(11) 0.45274(8) 0.0138(2) Uani 1 1 d . . .
C2 C 0.21503(12) 0.37569(11) 0.50075(8) 0.0131(2) Uani 1 1 d . . .
C3 C 0.26982(12) 0.23479(10) 0.48666(8) 0.0118(2) Uani 1 1 d . . .
H3 H 0.2939 0.1914 0.5494 0.014 Uiso 1 1 calc R . .
C4 C 0.41015(12) 0.21976(11) 0.42690(8) 0.0130(2) Uani 1 1 d . . .
C5 C 0.38094(13) 0.29834(11) 0.33436(8) 0.0151(2) Uani 1 1 d . . .
C6 C 0.31678(13) 0.43013(11) 0.34392(8) 0.0167(2) Uani 1 1 d . . .
H6 H 0.3291 0.4922 0.2954 0.020 Uiso 1 1 calc R . .
C7 C 0.24176(13) 0.46463(11) 0.41901(8) 0.0157(2) Uani 1 1 d . . .
H7 H 0.2024 0.5511 0.4212 0.019 Uiso 1 1 calc R . .
C8 C 0.27510(14) 0.43595(11) 0.59456(8) 0.0172(2) Uani 1 1 d . . .
H8A H 0.3919 0.4396 0.5995 0.026 Uiso 1 1 calc R . .
H8B H 0.2401 0.3831 0.6464 0.026 Uiso 1 1 calc R . .
H8C H 0.2321 0.5242 0.5985 0.026 Uiso 1 1 calc R . .
C9 C 0.42883(13) 0.07618(11) 0.40097(8) 0.0145(2) Uani 1 1 d . . .
C10 C 0.27966(13) 0.00242(11) 0.37753(8) 0.0136(2) Uani 1 1 d . . .
C11 C 0.12990(13) 0.05462(10) 0.39370(8) 0.0127(2) Uani 1 1 d . . .
C12 C -0.00953(13) -0.01571(11) 0.36693(8) 0.0156(2) Uani 1 1 d . . .
H12 H -0.1112 0.0186 0.3778 0.019 Uiso 1 1 calc R . .
C13 C 0.00344(14) -0.13641(11) 0.32421(8) 0.0177(2) Uani 1 1 d . . .
H13 H -0.0908 -0.1840 0.3053 0.021 Uiso 1 1 calc R . .
C14 C 0.15132(15) -0.18945(11) 0.30833(8) 0.0184(2) Uani 1 1 d . . .
H14 H 0.1576 -0.2722 0.2790 0.022 Uiso 1 1 calc R . .
C15 C 0.28856(14) -0.12038(11) 0.33569(8) 0.0166(2) Uani 1 1 d . . .
H15 H 0.3898 -0.1565 0.3260 0.020 Uiso 1 1 calc R . .

loop_
_atom_site_aniso_label
_atom_site_aniso_U_11
_atom_site_aniso_U_22
_atom_site_aniso_U_33
_atom_site_aniso_U_23
_atom_site_aniso_U_13
_atom_site_aniso_U_12
O1 0.0091(4) 0.0144(4) 0.0223(4) -0.0024(3) 0.0034(3) 0.0007(3)
O2 0.0082(4) 0.0210(4) 0.0274(4) -0.0017(3) 0.0019(3) 0.0002(3)
O3 0.0069(3) 0.0192(4) 0.0238(4) -0.0059(3) 0.0002(3) -0.0005(3)
O4 0.0259(5) 0.0226(4) 0.0194(4) -0.0036(3) 0.0089(3) -0.0067(3)
O5 0.0110(4) 0.0201(4) 0.0312(5) -0.0045(3) 0.0046(3) 0.0019(3)
N1 0.0071(4) 0.0131(4) 0.0183(4) -0.0018(3) 0.0014(3) -0.0002(3)
C1 0.0105(5) 0.0147(5) 0.0167(5) 0.0011(4) 0.0032(4) 0.0007(4)
C2 0.0084(4) 0.0130(5) 0.0179(5) -0.0006(4) 0.0018(4) 0.0007(4)
C3 0.0081(4) 0.0122(5) 0.0153(5) -0.0010(4) 0.0010(4) 0.0000(4)
C4 0.0077(4) 0.0145(5) 0.0169(5) -0.0021(4) 0.0021(4) -0.0008(4)
C5 0.0106(5) 0.0171(5) 0.0178(5) -0.0008(4) 0.0028(4) -0.0054(4)
C6 0.0148(5) 0.0169(5) 0.0182(5) 0.0031(4) 0.0001(4) -0.0027(4)
C7 0.0127(5) 0.0138(5) 0.0201(5) 0.0018(4) -0.0005(4) -0.0004(4)
C8 0.0177(5) 0.0157(5) 0.0179(5) -0.0025(4) 0.0000(4) 0.0004(4)
C9 0.0116(5) 0.0154(5) 0.0167(5) -0.0017(4) 0.0036(4) 0.0002(4)
C10 0.0116(5) 0.0139(5) 0.0154(5) -0.0006(4) 0.0026(4) -0.0007(4)
C11 0.0119(5) 0.0126(5) 0.0137(5) 0.0007(4) 0.0014(4) -0.0006(4)
C12 0.0123(5) 0.0159(5) 0.0184(5) 0.0013(4) 0.0006(4) -0.0016(4)
C13 0.0175(5) 0.0163(5) 0.0185(5) 0.0008(4) -0.0023(4) -0.0044(4)
C14 0.0233(6) 0.0141(5) 0.0174(5) -0.0023(4) 0.0006(4) -0.0009(4)
C15 0.0171(5) 0.0155(5) 0.0175(5) -0.0018(4) 0.0038(4) 0.0015(4)

loop_
_atom_type_symbol
_atom_type_description
_atom_type_scat_dispersion_real
_atom_type_scat_dispersion_imag
_atom_type_scat_source
C C 0.0033 0.0016 'International Tables Vol C Tables 4.2.6.8 and 6.1.1.4'
H H 0.0000 0.0000 'International Tables Vol C Tables 4.2.6.8 and 6.1.1.4'
N N 0.0061 0.0033 'International Tables Vol C Tables 4.2.6.8 and 6.1.1.4'
O O 0.0106 0.0060 'International Tables Vol C Tables 4.2.6.8 and 6.1.1.4'

loop_
_geom_angle_atom_site_label_1
_geom_angle_atom_site_label_2
_geom_angle_atom_site_label_3
_geom_angle
_geom_angle_site_symmetry_1
_geom_angle_site_symmetry_3
_geom_angle_publ_flag
C1 O1 C2 110.02(8) . . ?
C4 O3 H3O 109.6(11) . . ?
C1 N1 C11 127.00(9) . . ?
C1 N1 C3 110.62(9) . . ?
C11 N1 C3 121.53(9) . . ?
O2 C1 O1 122.55(10) . . ?
O2 C1 N1 128.34(11) . . ?
O1 C1 N1 109.11(9) . . ?
O1 C2 C7 105.70(8) . . ?
O1 C2 C8 108.19(9) . . ?
C7 C2 C8 111.48(9) . . ?
O1 C2 C3 101.81(8) . . ?
C7 C2 C3 113.86(9) . . ?
C8 C2 C3 114.77(9) . . ?
N1 C3 C4 109.69(9) . . ?
N1 C3 C2 101.29(8) . . ?
C4 C3 C2 115.10(9) . . ?
N1 C3 H3 110.1 . . ?
C4 C3 H3 110.1 . . ?
C2 C3 H3 110.1 . . ?
O3 C4 C3 107.61(9) . . ?
O3 C4 C9 113.03(9) . . ?
C3 C4 C9 109.43(9) . . ?
O3 C4 C5 108.22(9) . . ?
C3 C4 C5 110.33(9) . . ?
C9 C4 C5 108.22(9) . . ?
O4 C5 C6 122.93(11) . . ?
O4 C5 C4 121.10(11) . . ?
C6 C5 C4 115.92(10) . . ?
C7 C6 C5 121.52(10) . . ?
C7 C6 H6 119.2 . . ?
C5 C6 H6 119.2 . . ?
C6 C7 C2 124.43(11) . . ?
C6 C7 H7 117.8 . . ?
C2 C7 H7 117.8 . . ?
C2 C8 H8A 109.5 . . ?
C2 C8 H8B 109.5 . . ?
H8A C8 H8B 109.5 . . ?
C2 C8 H8C 109.5 . . ?
H8A C8 H8C 109.5 . . ?
H8B C8 H8C 109.5 . . ?
O5 C9 C10 124.00(10) . . ?
O5 C9 C4 119.55(10) . . ?
C10 C9 C4 116.41(9) . . ?
C15 C10 C11 119.68(10) . . ?
C15 C10 C9 118.79(10) . . ?
C11 C10 C9 121.49(10) . . ?
C12 C11 C10 119.96(10) . . ?
C12 C11 N1 122.29(10) . . ?
C10 C11 N1 117.74(10) . . ?
C13 C12 C11 118.86(10) . . ?
C13 C12 H12 120.6 . . ?
C11 C12 H12 120.6 . . ?
C12 C13 C14 121.67(11) . . ?
C12 C13 H13 119.2 . . ?
C14 C13 H13 119.2 . . ?
C15 C14 C13 119.27(11) . . ?
C15 C14 H14 120.4 . . ?
C13 C14 H14 120.4 . . ?
C14 C15 C10 120.53(11) . . ?
C14 C15 H15 119.7 . . ?
C10 C15 H15 119.7 . . ?

loop_
_geom_bond_atom_site_label_1
_geom_bond_atom_site_label_2
_geom_bond_distance
_geom_bond_site_symmetry_2
_geom_bond_publ_flag
O1 C1 1.3524(14) . ?
O1 C2 1.4761(12) . ?
O2 C1 1.2059(14) . ?
O3 C4 1.4066(13) . ?
O3 H3O 0.834(9) . ?
O4 C5 1.2166(14) . ?
O5 C9 1.2168(14) . ?
N1 C1 1.3729(14) . ?
N1 C11 1.4089(14) . ?
N1 C3 1.4632(13) . ?
C2 C7 1.5086(16) . ?
C2 C8 1.5133(15) . ?
C2 C3 1.5387(15) . ?
C3 C4 1.5207(14) . ?
C3 H3 1.0000 . ?
C4 C9 1.5328(15) . ?
C4 C5 1.5420(16) . ?
C5 C6 1.4693(16) . ?
C6 C7 1.3328(17) . ?
C6 H6 0.9500 . ?
C7 H7 0.9500 . ?
C8 H8A 0.9800 . ?
C8 H8B 0.9800 . ?
C8 H8C 0.9800 . ?
C9 C10 1.4791(15) . ?
C10 C15 1.3999(15) . ?
C10 C11 1.4070(15) . ?
C11 C12 1.4018(15) . ?
C12 C13 1.3894(16) . ?
C12 H12 0.9500 . ?
C13 C14 1.3950(17) . ?
C13 H13 0.9500 . ?
C14 C15 1.3819(16) . ?
C14 H14 0.9500 . ?
C15 H15 0.9500 . ?

loop_
_geom_hbond_atom_site_label_D
_geom_hbond_atom_site_label_H
_geom_hbond_atom_site_label_A
_geom_hbond_distance_DH
_geom_hbond_distance_HA
_geom_hbond_distance_DA
_geom_hbond_angle_DHA
_geom_hbond_site_symmetry_A
O3 H3O O2 0.834(9) 2.006(10) 2.7995(12) 158.6(16) 1_655
